data_2312540
loop_
_publ_author_name
'Klein-Hessling, Christian'
'Blockhaus, Tobias'
'S&#xfc;nkel, Karlheinz'

_publ_section_title
;
 Synthesis, spectroscopic and crystallographic characterization of various
 cymantrenyl thioethers
 [Mn{C<sub>5</sub>H<sub>x</sub>Br<sub>y</sub>(SMe)<sub>z</sub>}(PPh<sub>3</sub>)(CO)<sub>2</sub>].
;
_journal_coeditor_code QF3063
_journal_issue 8
_journal_name_full 'Acta crystallographica. Section C, Structural chemistry'
_journal_paper_doi 10.1107/S205322962400603X
_journal_volume 80
_journal_year 2024
_chemical_formula_iupac '[Mn (C6 H6 S Br) (C18 H15 P) (C O)2], 0.75C6 H12'
_chemical_formula_moiety '2(C26 H21 Br Mn O2 P S), 0.75(C6 H12)'
_chemical_formula_sum 'C56.5 H51 Br2 Mn2 O4 P2 S2'
_chemical_formula_weight 1189.73
_chemical_name_systematic
'Dicarbonyl[\h^5^-1-bromo-2-(methylsulfanyl)cyclopentadienyl](triphenylphosphane-\k<i>P</i>)manganese cyclohexane 0.75-solvate'
_space_group_crystal_system triclinic
_space_group_IT_number 2
_space_group_name_Hall '-P 1'
_space_group_name_H-M_alt 'P -1'
_atom_sites_solution_hydrogens geom
_atom_sites_solution_primary dual
_audit_creation_method SHELXL-2019/3
_cell_angle_alpha 87.692(2)
_cell_angle_beta 82.138(2)
_cell_angle_gamma 62.507(2)
_cell_formula_units_Z 1
_cell_length_a 10.3309(5)
_cell_length_b 10.7727(5)
_cell_length_c 13.0821(6)
_cell_measurement_reflns_used 9912
_cell_measurement_temperature 108
_cell_measurement_theta_max 28.2881
_cell_measurement_theta_min 2.5614
_cell_volume 1278.93(11)
_computing_cell_refinement
;
APEX2 (Bruker, 2011)
;
_computing_data_collection
;
APEX2 (Bruker, 2011)
;
_computing_data_reduction
;
SAINT (Bruker, 2011)
;
_computing_publication_material
;
<i>Mercury</i> (Macrae <i>et al.</i>, 2020)
;
_computing_structure_refinement
;
SHELXL2018 (Sheldrick, 2015<i>b</i>)
;
_computing_structure_solution
;
SHELXT2014 (Sheldrick, 2015<i>a</i>)
;
_diffrn_ambient_temperature 108(2)
_diffrn_detector_area_resol_mean 7.3910
_diffrn_measured_fraction_theta_full 0.996
_diffrn_measured_fraction_theta_max 0.996
_diffrn_measurement_device_type 'Bruker D8 VENTURE'
_diffrn_measurement_method 'mix of omega and phi scans'
_diffrn_radiation_type 'Mo K\a'
_diffrn_radiation_wavelength 0.71073
_diffrn_reflns_av_R_equivalents 0.0299
_diffrn_reflns_av_unetI/netI 0.0328
_diffrn_reflns_limit_h_max 13
_diffrn_reflns_limit_h_min -13
_diffrn_reflns_limit_k_max 14
_diffrn_reflns_limit_k_min -14
_diffrn_reflns_limit_l_max 17
_diffrn_reflns_limit_l_min -17
_diffrn_reflns_number 21220
_diffrn_reflns_theta_full 25.242
_diffrn_reflns_theta_max 28.309
_diffrn_reflns_theta_min 2.900
_diffrn_source 'rotating anode generator'
_exptl_absorpt_coefficient_mu 2.247
_exptl_absorpt_correction_T_max 0.7457
_exptl_absorpt_correction_T_min 0.6912
_exptl_absorpt_correction_type multi-scan
_exptl_absorpt_process_details
;
(SADABS2016; Krause <i>et al.</i>,  2015)
;
_exptl_crystal_colour yellow
_exptl_crystal_density_diffrn 1.545
_exptl_crystal_density_method 'not measured'
_exptl_crystal_description block
_exptl_crystal_F_000 604
_exptl_crystal_size_max 0.050
_exptl_crystal_size_mid 0.030
_exptl_crystal_size_min 0.020
_refine_diff_density_max 5.858
_refine_diff_density_min -1.710
_refine_ls_extinction_method none
_refine_ls_goodness_of_fit_ref 1.031
_refine_ls_hydrogen_treatment constr
_refine_ls_matrix_type full
_refine_ls_number_parameters 328
_refine_ls_number_reflns 6351
_refine_ls_number_restraints 2
_refine_ls_restrained_S_all 1.031
_refine_ls_R_factor_all 0.0765
_refine_ls_R_factor_gt 0.0662
_refine_ls_shift/su_max 0.001
_refine_ls_shift/su_mean 0.000
_refine_ls_structure_factor_coef Fsqd
_refine_ls_weighting_details 'w=1/[\s^2^(Fo^2^)+(0.0645P)^2^+9.2055P] where P=(Fo^2^+2Fc^2^)/3'
_refine_ls_weighting_scheme calc
_refine_ls_wR_factor_gt 0.1635
_refine_ls_wR_factor_ref 0.1701
_reflns_number_gt 5421
_reflns_number_total 6351
_reflns_threshold_expression 'I > 2\s(I)'
_cod_data_source_file qf3063.cif
_cod_data_source_block comp_2
_cod_original_formula_sum 'C56.50 H51 Br2 Mn2 O4 P2 S2'
_cod_database_code 2312540
_shelx_space_group_comment
;
The symmetry employed for this shelxl refinement is uniquely defined
by the following loop, which should always be used as a source of
symmetry information in preference to the above space-group names.
They are only intended as comments.
;
_shelx_estimated_absorpt_t_min 0.896
_shelx_estimated_absorpt_t_max 0.956

loop_
_space_group_symop_operation_xyz
'x, y, z'
'-x, -y, -z'

loop_
_atom_site_type_symbol
_atom_site_label
_atom_site_fract_x
_atom_site_fract_y
_atom_site_fract_z
_atom_site_U_iso_or_equiv
_atom_site_adp_type
_atom_site_calc_flag
_atom_site_occupancy
_atom_site_disorder_assembly
_atom_site_disorder_group
Mn Mn1 0.54715(7) 0.16470(6) 0.71308(5) 0.01502(15) Uani d 1 . .
P P1 0.35816(11) 0.28583(11) 0.83519(8) 0.0142(2) Uani d 1 . .
S S1 0.82456(14) 0.06450(15) 0.51171(11) 0.0360(3) Uani d 1 . .
C C1 0.5101(5) 0.1883(5) 0.5539(3) 0.0227(9) Uani d 1 . .
H H1 0.491185 0.269896 0.515011 0.027 Uiso calc 0.045 A 2
Br Br1 0.47595(6) 0.33947(6) 0.46706(4) 0.03273(16) Uani d 0.955 B 1
C C2 0.6519(5) 0.0759(5) 0.5634(3) 0.0259(9) Uani d 1 . .
C C3 0.6293(6) -0.0246(5) 0.6256(4) 0.0272(10) Uani d 1 . .
H H3 0.704560 -0.111543 0.644236 0.033 Uiso calc 0.955 C 1
Br Br1A 0.8104(13) -0.1748(11) 0.6135(8) 0.032(2) Uani d 0.045 D 2
C C4 0.4770(6) 0.0253(5) 0.6557(4) 0.0259(10) Uani d 1 . .
H H4 0.432080 -0.021757 0.697919 0.031 Uiso calc 1 . .
C C5 0.4023(5) 0.1587(5) 0.6114(3) 0.0245(9) Uani d 1 . .
H H5 0.298887 0.217106 0.619266 0.029 Uiso calc 1 . .
C C6 0.6095(5) 0.2937(5) 0.7088(3) 0.0210(8) Uani d 1 . .
C C7 0.6602(5) 0.0691(5) 0.8083(3) 0.0206(8) Uani d 1 . .
C C8 0.8528(7) -0.0069(7) 0.3874(4) 0.0406(14) Uani d 1 . .
H H8A 0.843033 -0.093309 0.392390 0.061 Uiso calc 1 . .
H H8B 0.951684 -0.027761 0.353846 0.061 Uiso calc 1 . .
H H8C 0.779304 0.060516 0.346471 0.061 Uiso calc 1 . .
C C11 0.4023(5) 0.2896(4) 0.9659(3) 0.0178(8) Uani d 1 . .
C C12 0.5177(5) 0.3198(5) 0.9780(4) 0.0232(9) Uani d 1 . .
H H12 0.574311 0.332310 0.918705 0.028 Uiso calc 1 . .
C C13 0.5502(6) 0.3318(5) 1.0754(4) 0.0296(10) Uani d 1 . .
H H13 0.628362 0.352716 1.082559 0.035 Uiso calc 1 . .
C C14 0.4681(7) 0.3131(6) 1.1624(4) 0.0351(12) Uani d 1 . .
H H14 0.490055 0.321166 1.229262 0.042 Uiso calc 1 . .
C C15 0.3556(7) 0.2829(6) 1.1515(4) 0.0392(13) Uani d 1 . .
H H15 0.299858 0.270087 1.211285 0.047 Uiso calc 1 . .
C C16 0.3214(6) 0.2705(6) 1.0537(3) 0.0291(10) Uani d 1 . .
H H16 0.243299 0.249221 1.047335 0.035 Uiso calc 1 . .
C C21 0.2484(4) 0.4735(4) 0.8155(3) 0.0173(8) Uani d 1 . .
C C22 0.2642(5) 0.5289(5) 0.7200(4) 0.0235(9) Uani d 1 . .
H H22 0.334099 0.469859 0.665733 0.028 Uiso calc 1 . .
C C23 0.1781(6) 0.6705(5) 0.7029(4) 0.0299(10) Uani d 1 . .
H H23 0.189550 0.707571 0.637129 0.036 Uiso calc 1 . .
C C24 0.0764(5) 0.7571(5) 0.7814(4) 0.0294(10) Uani d 1 . .
H H24 0.017167 0.853396 0.769258 0.035 Uiso calc 1 . .
C C25 0.0606(5) 0.7040(5) 0.8774(4) 0.0253(9) Uani d 1 . .
H H25 -0.008946 0.763828 0.931452 0.030 Uiso calc 1 . .
C C26 0.1462(5) 0.5630(5) 0.8950(3) 0.0215(8) Uani d 1 . .
H H26 0.135349 0.526954 0.961299 0.026 Uiso calc 1 . .
C C31 0.2178(5) 0.2245(4) 0.8538(3) 0.0169(8) Uani d 1 . .
C C32 0.0758(5) 0.3063(5) 0.8310(3) 0.0216(8) Uani d 1 . .
H H32 0.047084 0.399577 0.809408 0.026 Uiso calc 1 . .
C C33 -0.0257(5) 0.2530(6) 0.8394(4) 0.0270(10) Uani d 1 . .
H H33 -0.122260 0.309435 0.822666 0.032 Uiso calc 1 . .
C C34 0.0153(5) 0.1173(5) 0.8722(4) 0.0266(10) Uani d 1 . .
H H34 -0.053502 0.081039 0.878505 0.032 Uiso calc 1 . .
C C35 0.1565(6) 0.0348(5) 0.8958(3) 0.0249(9) Uani d 1 . .
H H35 0.183997 -0.057732 0.918830 0.030 Uiso calc 1 . .
C C36 0.2584(5) 0.0870(5) 0.8858(3) 0.0200(8) Uani d 1 . .
H H36 0.355770 0.029192 0.900736 0.024 Uiso calc 1 . .
O O1 0.6538(4) 0.3752(4) 0.7021(3) 0.0331(8) Uani d 1 . .
O O2 0.7383(4) 0.0040(4) 0.8672(3) 0.0281(7) Uani d 1 . .
C C1S 1.0331(18) -0.4060(19) 0.466(2) 0.115(7) Uani d 0.75 E 1
H H1S1 1.005659 -0.318186 0.428126 0.138 Uiso calc 0.75 E 1
H H1S2 1.129538 -0.433667 0.490033 0.138 Uiso calc 0.75 E 1
C C2S 0.9323(15) -0.3857(16) 0.5470(15) 0.091(5) Uani d 0.75 E 1
H H2S1 0.931956 -0.318171 0.596311 0.109 Uiso calc 0.75 E 1
H H2S2 0.833780 -0.345250 0.523974 0.109 Uiso calc 0.75 E 1
C C3S 0.958(2) -0.499(3) 0.5917(11) 0.118(8) Uani d 0.75 E 1
H H3S1 1.050981 -0.533266 0.621448 0.142 Uiso calc 0.75 E 1
H H3S2 0.877962 -0.481000 0.649513 0.142 Uiso calc 0.75 E 1

loop_
_atom_site_aniso_label
_atom_site_aniso_U_11
_atom_site_aniso_U_22
_atom_site_aniso_U_33
_atom_site_aniso_U_12
_atom_site_aniso_U_13
_atom_site_aniso_U_23
Mn1 0.0159(3) 0.0169(3) 0.0122(3) -0.0083(2) 0.0018(2) -0.0032(2)
P1 0.0150(5) 0.0168(5) 0.0121(4) -0.0091(4) 0.0009(3) -0.0027(3)
S1 0.0235(6) 0.0392(7) 0.0344(7) -0.0100(5) 0.0134(5) 0.0014(5)
C1 0.030(2) 0.028(2) 0.0128(18) -0.0164(19) -0.0009(16) -0.0005(16)
Br1 0.0388(3) 0.0344(3) 0.0205(2) -0.0140(2) -0.0012(2) 0.00277(19)
C2 0.030(2) 0.026(2) 0.016(2) -0.0107(19) 0.0068(17) -0.0084(17)
C3 0.036(3) 0.020(2) 0.022(2) -0.0100(19) 0.0038(19) -0.0100(17)
Br1A 0.039(6) 0.024(5) 0.022(5) -0.005(4) 0.001(4) -0.010(4)
C4 0.037(3) 0.028(2) 0.020(2) -0.022(2) 0.0001(18) -0.0078(17)
C5 0.028(2) 0.035(2) 0.016(2) -0.020(2) -0.0012(17) -0.0065(17)
C6 0.019(2) 0.027(2) 0.0156(19) -0.0107(17) 0.0017(15) -0.0025(16)
C7 0.0175(19) 0.020(2) 0.023(2) -0.0088(16) 0.0033(16) -0.0042(16)
C8 0.044(3) 0.052(3) 0.027(3) -0.027(3) 0.015(2) -0.020(2)
C11 0.024(2) 0.0171(19) 0.0147(18) -0.0106(16) -0.0032(15) -0.0030(14)
C12 0.025(2) 0.026(2) 0.021(2) -0.0138(18) -0.0026(17) -0.0035(17)
C13 0.037(3) 0.030(2) 0.029(2) -0.018(2) -0.016(2) -0.0044(19)
C14 0.060(4) 0.031(3) 0.018(2) -0.022(3) -0.015(2) -0.0013(19)
C15 0.064(4) 0.044(3) 0.017(2) -0.032(3) 0.000(2) 0.000(2)
C16 0.042(3) 0.039(3) 0.015(2) -0.028(2) 0.0022(19) -0.0041(18)
C21 0.0163(18) 0.0175(19) 0.0192(19) -0.0090(15) 0.0000(15) -0.0024(15)
C22 0.025(2) 0.019(2) 0.022(2) -0.0081(17) 0.0053(17) -0.0024(16)
C23 0.030(2) 0.023(2) 0.029(2) -0.0077(19) 0.0028(19) 0.0054(18)
C24 0.025(2) 0.018(2) 0.040(3) -0.0063(18) 0.002(2) -0.0043(19)
C25 0.021(2) 0.023(2) 0.029(2) -0.0095(18) 0.0041(18) -0.0100(18)
C26 0.019(2) 0.024(2) 0.021(2) -0.0101(17) 0.0026(16) -0.0059(16)
C31 0.0198(19) 0.022(2) 0.0124(17) -0.0138(16) 0.0028(14) -0.0035(14)
C32 0.023(2) 0.026(2) 0.019(2) -0.0142(18) -0.0030(16) 0.0004(16)
C33 0.022(2) 0.041(3) 0.025(2) -0.020(2) -0.0026(17) -0.0010(19)
C34 0.030(2) 0.038(3) 0.023(2) -0.026(2) 0.0045(18) -0.0063(19)
C35 0.035(2) 0.026(2) 0.020(2) -0.021(2) 0.0039(18) -0.0037(17)
C36 0.021(2) 0.022(2) 0.0185(19) -0.0119(17) 0.0015(16) -0.0038(15)
O1 0.036(2) 0.036(2) 0.037(2) -0.0267(17) 0.0000(16) 0.0009(16)
O2 0.0236(16) 0.0275(17) 0.0297(18) -0.0075(14) -0.0090(14) 0.0038(14)
C1S 0.069(10) 0.084(10) 0.21(2) -0.039(9) -0.065(13) 0.076(13)
C2S 0.053(7) 0.078(9) 0.114(12) -0.001(6) -0.024(8) -0.052(9)
C3S 0.106(13) 0.24(3) 0.058(8) -0.115(16) -0.040(8) 0.055(12)

loop_
_atom_type_symbol
_atom_type_description
_atom_type_scat_dispersion_real
_atom_type_scat_dispersion_imag
_atom_type_scat_source
C C 0.0033 0.0016 'International Tables Vol C Tables 4.2.6.8 and 6.1.1.4'
H H 0.0000 0.0000 'International Tables Vol C Tables 4.2.6.8 and 6.1.1.4'
Br Br -0.2901 2.4595 'International Tables Vol C Tables 4.2.6.8 and 6.1.1.4'
O O 0.0106 0.0060 'International Tables Vol C Tables 4.2.6.8 and 6.1.1.4'
P P 0.1023 0.0942 'International Tables Vol C Tables 4.2.6.8 and 6.1.1.4'
S S 0.1246 0.1234 'International Tables Vol C Tables 4.2.6.8 and 6.1.1.4'
Mn Mn 0.3368 0.7283 'International Tables Vol C Tables 4.2.6.8 and 6.1.1.4'

loop_
_geom_angle_atom_site_label_1
_geom_angle_atom_site_label_2
_geom_angle_atom_site_label_3
_geom_angle_site_symmetry_1
_geom_angle_site_symmetry_3
_geom_angle
_geom_angle_publ_flag
C6 Mn1 C7 . . 92.4(2) ?
C6 Mn1 C3 . . 130.5(2) ?
C7 Mn1 C3 . . 88.9(2) ?
C6 Mn1 C2 . . 96.08(19) ?
C7 Mn1 C2 . . 110.3(2) ?
C3 Mn1 C2 . . 38.83(18) ?
C6 Mn1 C4 . . 157.66(19) ?
C7 Mn1 C4 . . 105.0(2) ?
C3 Mn1 C4 . . 38.58(19) ?
C2 Mn1 C4 . . 65.07(19) ?
C6 Mn1 C1 . . 93.66(19) ?
C7 Mn1 C1 . . 149.07(19) ?
C3 Mn1 C1 . . 64.38(19) ?
C2 Mn1 C1 . . 38.84(18) ?
C4 Mn1 C1 . . 64.22(18) ?
C6 Mn1 C5 . . 123.9(2) ?
C7 Mn1 C5 . . 143.4(2) ?
C3 Mn1 C5 . . 64.7(2) ?
C2 Mn1 C5 . . 65.09(19) ?
C4 Mn1 C5 . . 38.68(19) ?
C1 Mn1 C5 . . 38.17(17) ?
C6 Mn1 P1 . . 92.24(14) ?
C7 Mn1 P1 . . 91.15(14) ?
C3 Mn1 P1 . . 137.23(14) ?
C2 Mn1 P1 . . 156.51(15) ?
C4 Mn1 P1 . . 101.06(13) ?
C1 Mn1 P1 . . 118.84(13) ?
C5 Mn1 P1 . . 92.09(13) ?
C21 P1 C11 . . 100.49(19) ?
C21 P1 C31 . . 102.39(19) ?
C11 P1 C31 . . 103.84(19) ?
C21 P1 Mn1 . . 117.10(14) ?
C11 P1 Mn1 . . 116.99(14) ?
C31 P1 Mn1 . . 113.90(13) ?
C8 S1 C2 . . 102.4(3) ?
C5 C1 C2 . . 109.0(4) ?
C5 C1 Br1 . . 126.4(4) ?
C2 C1 Br1 . . 124.3(3) ?
C5 C1 Mn1 . . 71.1(2) ?
C2 C1 Mn1 . . 69.7(3) ?
Br1 C1 Mn1 . . 130.1(2) ?
C5 C1 H1 . . 125.5 ?
C2 C1 H1 . . 125.5 ?
Mn1 C1 H1 . . 125.3 ?
C3 C2 C1 . . 106.8(4) ?
C3 C2 S1 . . 125.9(4) ?
C1 C2 S1 . . 127.3(4) ?
C3 C2 Mn1 . . 70.3(2) ?
C1 C2 Mn1 . . 71.4(2) ?
S1 C2 Mn1 . . 121.7(3) ?
C4 C3 C2 . . 108.9(4) ?
C4 C3 Br1A . . 146.5(6) ?
C2 C3 Br1A . . 103.4(5) ?
C4 C3 Mn1 . . 71.4(3) ?
C2 C3 Mn1 . . 70.8(3) ?
Br1A C3 Mn1 . . 129.5(5) ?
C4 C3 H3 . . 125.5 ?
C2 C3 H3 . . 125.5 ?
Mn1 C3 H3 . . 123.8 ?
C3 C4 C5 . . 107.9(4) ?
C3 C4 Mn1 . . 70.0(3) ?
C5 C4 Mn1 . . 71.2(3) ?
C3 C4 H4 . . 126.0 ?
C5 C4 H4 . . 126.0 ?
Mn1 C4 H4 . . 124.4 ?
C1 C5 C4 . . 107.4(4) ?
C1 C5 Mn1 . . 70.8(3) ?
C4 C5 Mn1 . . 70.1(3) ?
C1 C5 H5 . . 126.3 ?
C4 C5 H5 . . 126.3 ?
Mn1 C5 H5 . . 124.4 ?
O1 C6 Mn1 . . 177.1(4) ?
O2 C7 Mn1 . . 177.3(4) ?
S1 C8 H8A . . 109.5 ?
S1 C8 H8B . . 109.5 ?
H8A C8 H8B . . 109.5 ?
S1 C8 H8C . . 109.5 ?
H8A C8 H8C . . 109.5 ?
H8B C8 H8C . . 109.5 ?
C16 C11 C12 . . 118.6(4) ?
C16 C11 P1 . . 122.7(3) ?
C12 C11 P1 . . 118.6(3) ?
C13 C12 C11 . . 120.9(4) ?
C13 C12 H12 . . 119.5 ?
C11 C12 H12 . . 119.5 ?
C12 C13 C14 . . 119.8(5) ?
C12 C13 H13 . . 120.1 ?
C14 C13 H13 . . 120.1 ?
C15 C14 C13 . . 119.8(4) ?
C15 C14 H14 . . 120.1 ?
C13 C14 H14 . . 120.1 ?
C14 C15 C16 . . 121.0(5) ?
C14 C15 H15 . . 119.5 ?
C16 C15 H15 . . 119.5 ?
C11 C16 C15 . . 119.8(5) ?
C11 C16 H16 . . 120.1 ?
C15 C16 H16 . . 120.1 ?
C22 C21 C26 . . 118.8(4) ?
C22 C21 P1 . . 119.8(3) ?
C26 C21 P1 . . 121.4(3) ?
C21 C22 C23 . . 120.5(4) ?
C21 C22 H22 . . 119.8 ?
C23 C22 H22 . . 119.8 ?
C24 C23 C22 . . 120.2(5) ?
C24 C23 H23 . . 119.9 ?
C22 C23 H23 . . 119.9 ?
C23 C24 C25 . . 120.0(4) ?
C23 C24 H24 . . 120.0 ?
C25 C24 H24 . . 120.0 ?
C24 C25 C26 . . 120.1(4) ?
C24 C25 H25 . . 120.0 ?
C26 C25 H25 . . 120.0 ?
C25 C26 C21 . . 120.4(4) ?
C25 C26 H26 . . 119.8 ?
C21 C26 H26 . . 119.8 ?
C32 C31 C36 . . 118.9(4) ?
C32 C31 P1 . . 122.2(3) ?
C36 C31 P1 . . 118.8(3) ?
C31 C32 C33 . . 120.7(4) ?
C31 C32 H32 . . 119.6 ?
C33 C32 H32 . . 119.6 ?
C34 C33 C32 . . 119.8(4) ?
C34 C33 H33 . . 120.1 ?
C32 C33 H33 . . 120.1 ?
C35 C34 C33 . . 120.0(4) ?
C35 C34 H34 . . 120.0 ?
C33 C34 H34 . . 120.0 ?
C34 C35 C36 . . 120.3(4) ?
C34 C35 H35 . . 119.9 ?
C36 C35 H35 . . 119.9 ?
C35 C36 C31 . . 120.2(4) ?
C35 C36 H36 . . 119.9 ?
C31 C36 H36 . . 119.9 ?
C3S C1S C2S 2_746 . 109.4(15) ?
C3S C1S H1S1 2_746 . 109.8 ?
C2S C1S H1S1 . . 109.8 ?
C3S C1S H1S2 2_746 . 109.8 ?
C2S C1S H1S2 . . 109.8 ?
H1S1 C1S H1S2 . . 108.2 ?
C3S C2S C1S . . 111.0(14) ?
C3S C2S H2S1 . . 109.4 ?
C1S C2S H2S1 . . 109.4 ?
C3S C2S H2S2 . . 109.4 ?
C1S C2S H2S2 . . 109.4 ?
H2S1 C2S H2S2 . . 108.0 ?
C1S C3S C2S 2_746 . 113.9(14) ?
C1S C3S H3S1 2_746 . 108.8 ?
C2S C3S H3S1 . . 108.8 ?
C1S C3S H3S2 2_746 . 108.8 ?
C2S C3S H3S2 . . 108.8 ?
H3S1 C3S H3S2 . . 107.7 ?

loop_
_geom_bond_atom_site_label_1
_geom_bond_atom_site_label_2
_geom_bond_site_symmetry_2
_geom_bond_distance
_geom_bond_publ_flag
Mn1 C6 . 1.778(5) ?
Mn1 C7 . 1.778(5) ?
Mn1 C3 . 2.124(4) ?
Mn1 C2 . 2.130(4) ?
Mn1 C4 . 2.142(4) ?
Mn1 C1 . 2.153(4) ?
Mn1 C5 . 2.157(4) ?
Mn1 P1 . 2.2426(11) ?
P1 C21 . 1.834(4) ?
P1 C11 . 1.835(4) ?
P1 C31 . 1.837(4) ?
S1 C8 . 1.757(5) ?
S1 C2 . 1.769(5) ?
C1 C5 . 1.409(6) ?
C1 C2 . 1.424(7) ?
C1 Br1 . 1.870(5) ?
C1 H1 . 0.9500 ?
C2 C3 . 1.414(7) ?
C3 C4 . 1.409(7) ?
C3 Br1A . 1.814(12) ?
C3 H3 . 0.9500 ?
C4 C5 . 1.424(7) ?
C4 H4 . 0.9500 ?
C5 H5 . 0.9500 ?
C6 O1 . 1.158(6) ?
C7 O2 . 1.157(6) ?
C8 H8A . 0.9800 ?
C8 H8B . 0.9800 ?
C8 H8C . 0.9800 ?
C11 C16 . 1.392(6) ?
C11 C12 . 1.402(6) ?
C12 C13 . 1.386(6) ?
C12 H12 . 0.9500 ?
C13 C14 . 1.390(8) ?
C13 H13 . 0.9500 ?
C14 C15 . 1.370(9) ?
C14 H14 . 0.9500 ?
C15 C16 . 1.400(7) ?
C15 H15 . 0.9500 ?
C16 H16 . 0.9500 ?
C21 C22 . 1.384(6) ?
C21 C26 . 1.402(6) ?
C22 C23 . 1.394(6) ?
C22 H22 . 0.9500 ?
C23 C24 . 1.380(7) ?
C23 H23 . 0.9500 ?
C24 C25 . 1.380(7) ?
C24 H24 . 0.9500 ?
C25 C26 . 1.389(7) ?
C25 H25 . 0.9500 ?
C26 H26 . 0.9500 ?
C31 C32 . 1.386(6) ?
C31 C36 . 1.404(6) ?
C32 C33 . 1.400(6) ?
C32 H32 . 0.9500 ?
C33 C34 . 1.389(7) ?
C33 H33 . 0.9500 ?
C34 C35 . 1.384(7) ?
C34 H34 . 0.9500 ?
C35 C36 . 1.395(6) ?
C35 H35 . 0.9500 ?
C36 H36 . 0.9500 ?
C1S C3S 2_746 1.26(3) ?
C1S C2S . 1.32(2) ?
C1S H1S1 . 0.9900 ?
C1S H1S2 . 0.9900 ?
C2S C3S . 1.26(2) ?
C2S H2S1 . 0.9900 ?
C2S H2S2 . 0.9900 ?
C3S H3S1 . 0.9900 ?
C3S H3S2 . 0.9900 ?

loop_
_geom_torsion_atom_site_label_1
_geom_torsion_atom_site_label_2
_geom_torsion_atom_site_label_3
_geom_torsion_atom_site_label_4
_geom_torsion_site_symmetry_1
_geom_torsion_site_symmetry_2
_geom_torsion_site_symmetry_3
_geom_torsion_site_symmetry_4
_geom_torsion
_geom_torsion_publ_flag
C5 C1 C2 C3 . . . . 1.4(5) ?
Br1 C1 C2 C3 . . . . -172.7(3) ?
Mn1 C1 C2 C3 . . . . 61.8(3) ?
C5 C1 C2 S1 . . . . -176.7(3) ?
Br1 C1 C2 S1 . . . . 9.3(6) ?
Mn1 C1 C2 S1 . . . . -116.2(4) ?
C5 C1 C2 Mn1 . . . . -60.5(3) ?
Br1 C1 C2 Mn1 . . . . 125.4(3) ?
C8 S1 C2 C3 . . . . 95.3(5) ?
C8 S1 C2 C1 . . . . -87.1(5) ?
C8 S1 C2 Mn1 . . . . -177.1(3) ?
C1 C2 C3 C4 . . . . -1.0(5) ?
S1 C2 C3 C4 . . . . 177.1(3) ?
Mn1 C2 C3 C4 . . . . 61.6(3) ?
C1 C2 C3 Br1A . . . . 169.8(5) ?
S1 C2 C3 Br1A . . . . -12.1(6) ?
Mn1 C2 C3 Br1A . . . . -127.6(4) ?
C1 C2 C3 Mn1 . . . . -62.6(3) ?
S1 C2 C3 Mn1 . . . . 115.5(4) ?
C2 C3 C4 C5 . . . . 0.2(5) ?
Br1A C3 C4 C5 . . . . -163.5(8) ?
Mn1 C3 C4 C5 . . . . 61.5(3) ?
C2 C3 C4 Mn1 . . . . -61.2(3) ?
Br1A C3 C4 Mn1 . . . . 135.1(9) ?
C2 C1 C5 C4 . . . . -1.2(5) ?
Br1 C1 C5 C4 . . . . 172.7(3) ?
Mn1 C1 C5 C4 . . . . -60.9(3) ?
C2 C1 C5 Mn1 . . . . 59.6(3) ?
Br1 C1 C5 Mn1 . . . . -126.4(4) ?
C3 C4 C5 C1 . . . . 0.6(5) ?
Mn1 C4 C5 C1 . . . . 61.3(3) ?
C3 C4 C5 Mn1 . . . . -60.7(3) ?
C21 P1 C11 C16 . . . . 96.5(4) ?
C31 P1 C11 C16 . . . . -9.2(4) ?
Mn1 P1 C11 C16 . . . . -135.6(4) ?
C21 P1 C11 C12 . . . . -80.3(4) ?
C31 P1 C11 C12 . . . . 174.0(3) ?
Mn1 P1 C11 C12 . . . . 47.6(4) ?
C16 C11 C12 C13 . . . . -0.6(7) ?
P1 C11 C12 C13 . . . . 176.4(4) ?
C11 C12 C13 C14 . . . . 0.3(7) ?
C12 C13 C14 C15 . . . . 0.0(8) ?
C13 C14 C15 C16 . . . . 0.0(9) ?
C12 C11 C16 C15 . . . . 0.5(7) ?
P1 C11 C16 C15 . . . . -176.2(4) ?
C14 C15 C16 C11 . . . . -0.2(9) ?
C11 P1 C21 C22 . . . . 140.8(4) ?
C31 P1 C21 C22 . . . . -112.4(4) ?
Mn1 P1 C21 C22 . . . . 13.0(4) ?
C11 P1 C21 C26 . . . . -40.3(4) ?
C31 P1 C21 C26 . . . . 66.6(4) ?
Mn1 P1 C21 C26 . . . . -168.1(3) ?
C26 C21 C22 C23 . . . . -1.0(7) ?
P1 C21 C22 C23 . . . . 177.9(4) ?
C21 C22 C23 C24 . . . . 0.1(8) ?
C22 C23 C24 C25 . . . . 0.7(8) ?
C23 C24 C25 C26 . . . . -0.5(8) ?
C24 C25 C26 C21 . . . . -0.4(7) ?
C22 C21 C26 C25 . . . . 1.2(6) ?
P1 C21 C26 C25 . . . . -177.8(3) ?
C21 P1 C31 C32 . . . . 13.2(4) ?
C11 P1 C31 C32 . . . . 117.4(4) ?
Mn1 P1 C31 C32 . . . . -114.2(3) ?
C21 P1 C31 C36 . . . . -171.1(3) ?
C11 P1 C31 C36 . . . . -66.8(4) ?
Mn1 P1 C31 C36 . . . . 61.5(3) ?
C36 C31 C32 C33 . . . . -0.1(6) ?
P1 C31 C32 C33 . . . . 175.6(3) ?
C31 C32 C33 C34 . . . . 0.8(7) ?
C32 C33 C34 C35 . . . . -0.5(7) ?
C33 C34 C35 C36 . . . . -0.6(7) ?
C34 C35 C36 C31 . . . . 1.3(6) ?
C32 C31 C36 C35 . . . . -0.9(6) ?
P1 C31 C36 C35 . . . . -176.8(3) ?
C3S C1S C2S C3S 2_746 . . . 53(2) ?
C1S C2S C3S C1S . . . 2_746 -56(2) ?
